data_2219118
loop_
_publ_author_name
'Zhang, Bing-Yu'
'Nie, Jing-Jing'
'Xu, Duan-Jun'

_publ_section_title
;Tetraaqua(2,2'-bipyridine-\k^2^<i>N</i>,<i>N</i>')manganese(II)
 di-\m-aqua-bis[aqua(2,2'-bipyridine-\k^2^<i>N</i>,<i>N</i>')(5-sulfonatoisophthalato-\k<i>O</i>)manganate(II)]
 tetrahydrate
;
_journal_coeditor_code NG2471
_journal_issue 8
_journal_name_full 'Acta Crystallographica Section E'
_journal_page_first m1003
_journal_page_last m1004
_journal_paper_doi 10.1107/S1600536808020540
_journal_volume 64
_journal_year 2008
_chemical_formula_iupac '[Mn (C10 H8 N2) (H2 O)4] [Mn2 (C8 H3 O7 S)2 (C10 H8 N2)2 (H2 O)4], 4H2 O'
_chemical_formula_moiety 'C10 H16 Mn N2 O4 2+, C36 H30 Mn2 N4 O18 S2 2-, 4H2 O'
_chemical_formula_sum 'C46 H54 Mn3 N6 O26 S2'
_chemical_formula_weight 1335.89
_chemical_name_systematic
;
Tetraaqua(2,2'-bipyridine-\k^2^<i>N</i>,<i>N</i>')manganese(II)
di-\m-aqua-bis[aqua(2,2'-bipyridine-\k^2^<i>N</i>,<i>N</i>')(5-
sulfonatoisophthalato-\k<i>O</i>)manganate(II)] tetrahydrate
;
_space_group_IT_number 15
_symmetry_cell_setting monoclinic
_symmetry_space_group_name_Hall '-C 2yc'
_symmetry_space_group_name_H-M 'C 1 2/c 1'
_atom_sites_solution_hydrogens geom
_atom_sites_solution_primary direct
_atom_sites_solution_secondary difmap
_audit_creation_method SHELXL-97
_cell_angle_alpha 90.00
_cell_angle_beta 96.584(7)
_cell_angle_gamma 90.00
_cell_formula_units_Z 4
_cell_length_a 19.656(4)
_cell_length_b 9.1286(17)
_cell_length_c 32.035(6)
_cell_measurement_reflns_used 8728
_cell_measurement_temperature 295(2)
_cell_measurement_theta_max 24.5
_cell_measurement_theta_min 2.2
_cell_volume 5710.2(19)
_computing_cell_refinement 'PROCESS-AUTO (Rigaku, 1998)'
_computing_data_collection 'PROCESS-AUTO (Rigaku, 1998)'
_computing_data_reduction 'CrystalStructure (Rigaku/MSC, 2002)'
_computing_molecular_graphics 'ORTEP-3 for Windows (Farrugia, 1997)'
_computing_publication_material 'WinGX (Farrugia, 1999)'
_computing_structure_refinement 'SHELXL97 (Sheldrick, 2008)'
_computing_structure_solution 'SIR92 (Altomare <i>et al.</i>,  1993)'
_diffrn_ambient_temperature 295(2)
_diffrn_detector_area_resol_mean 10.0
_diffrn_measured_fraction_theta_full 0.990
_diffrn_measured_fraction_theta_max 0.990
_diffrn_measurement_device_type 'Rigaku R-AXIS RAPID IP'
_diffrn_measurement_method \w
_diffrn_radiation_monochromator graphite
_diffrn_radiation_source 'fine-focus sealed tube'
_diffrn_radiation_type MoK\a
_diffrn_radiation_wavelength 0.71073
_diffrn_reflns_av_R_equivalents 0.0707
_diffrn_reflns_av_sigmaI/netI 0.0573
_diffrn_reflns_limit_h_max 23
_diffrn_reflns_limit_h_min -24
_diffrn_reflns_limit_k_max 11
_diffrn_reflns_limit_k_min -11
_diffrn_reflns_limit_l_max 40
_diffrn_reflns_limit_l_min -40
_diffrn_reflns_number 32384
_diffrn_reflns_theta_full 27.00
_diffrn_reflns_theta_max 27.00
_diffrn_reflns_theta_min 2.09
_diffrn_standards_interval_count 0
_diffrn_standards_interval_time 0
_diffrn_standards_number 0
_exptl_absorpt_coefficient_mu 0.816
_exptl_absorpt_correction_T_max 0.850
_exptl_absorpt_correction_T_min 0.742
_exptl_absorpt_correction_type multi-scan
_exptl_absorpt_process_details '(ABSCOR; Higashi, 1995)'
_exptl_crystal_colour yellow
_exptl_crystal_density_diffrn 1.554
_exptl_crystal_density_method 'not measured'
_exptl_crystal_description plate
_exptl_crystal_F_000 2748
_exptl_crystal_size_max 0.40
_exptl_crystal_size_mid 0.36
_exptl_crystal_size_min 0.20
_refine_diff_density_max 0.965
_refine_diff_density_min -0.412
_refine_ls_extinction_method none
_refine_ls_goodness_of_fit_ref 1.088
_refine_ls_hydrogen_treatment constr
_refine_ls_matrix_type full
_refine_ls_number_parameters 375
_refine_ls_number_reflns 6179
_refine_ls_number_restraints 0
_refine_ls_restrained_S_all 1.088
_refine_ls_R_factor_all 0.0841
_refine_ls_R_factor_gt 0.0471
_refine_ls_shift/su_max 0.001
_refine_ls_shift/su_mean 0.000
_refine_ls_structure_factor_coef Fsqd
_refine_ls_weighting_details 'calc w=1/[\s^2^(Fo^2^)+(0.0531P)^2^+1.8129P] where P=(Fo^2^+2Fc^2^)/3'
_refine_ls_weighting_scheme calc
_refine_ls_wR_factor_gt 0.1103
_refine_ls_wR_factor_ref 0.1226
_reflns_number_gt 4071
_reflns_number_total 6179
_reflns_threshold_expression I>2\s(I)
_cod_data_source_file ng2471.cif
_cod_data_source_block I
_cod_original_cell_volume 5710.1(18)
_cod_original_sg_symbol_H-M 'C 2/c'
_cod_database_code 2219118
_cod_database_fobs_code 2219118

loop_
_symmetry_equiv_pos_as_xyz
'x, y, z'
'-x, y, -z+1/2'
'x+1/2, y+1/2, z'
'-x+1/2, y+1/2, -z+1/2'
'-x, -y, -z'
'x, -y, z-1/2'
'-x+1/2, -y+1/2, -z'
'x+1/2, -y+1/2, z-1/2'

loop_
_atom_site_type_symbol
_atom_site_label
_atom_site_fract_x
_atom_site_fract_y
_atom_site_fract_z
_atom_site_U_iso_or_equiv
_atom_site_adp_type
_atom_site_calc_flag
_atom_site_refinement_flags
_atom_site_occupancy
Mn Mn1 0.52324(2) 0.17373(5) 0.524402(13) 0.03219(14) Uani d . 1
Mn Mn2 0.5000 0.11071(7) 0.7500 0.03035(18) Uani d S 1
S S1 0.17116(4) 0.28491(9) 0.36332(2) 0.0385(2) Uani d . 1
N N1 0.60400(14) 0.1056(3) 0.57642(7) 0.0367(6) Uani d . 1
N N2 0.61544(13) 0.3064(3) 0.51746(8) 0.0357(6) Uani d . 1
N N3 0.56862(14) -0.0915(3) 0.75678(8) 0.0390(6) Uani d . 1
O O1 0.46005(11) 0.2725(2) 0.47425(6) 0.0380(5) Uani d . 1
O O2 0.36256(11) 0.1687(2) 0.48870(7) 0.0441(6) Uani d . 1
O O3 0.45078(12) 0.6278(3) 0.35348(7) 0.0494(6) Uani d . 1
O O4 0.35555(11) 0.6315(3) 0.30833(6) 0.0458(6) Uani d . 1
O O5 0.17450(13) 0.2000(3) 0.32526(8) 0.0640(8) Uani d . 1
O O6 0.14849(13) 0.1983(4) 0.39683(9) 0.0785(10) Uani d . 1
O O7 0.13200(11) 0.4188(3) 0.35423(7) 0.0495(6) Uani d . 1
O O1W 0.44697(10) -0.0134(2) 0.52604(6) 0.0350(5) Uani d . 1
H H1A 0.4411 -0.0471 0.5501 0.052 Uiso d R 1
H H1B 0.4137 0.0501 0.5136 0.052 Uiso d R 1
O O2W 0.47816(11) 0.2970(3) 0.57186(7) 0.0479(6) Uani d . 1
H H2A 0.5042 0.3135 0.5946 0.072 Uiso d R 1
H H2B 0.4371 0.2837 0.5806 0.072 Uiso d R 1
O O3W 0.58479(12) 0.2600(3) 0.75394(6) 0.0511(7) Uani d . 1
H H3A 0.6123 0.2751 0.7779 0.077 Uiso d R 1
H H3B 0.6103 0.3029 0.7338 0.077 Uiso d R 1
O O4W 0.49868(11) 0.1280(2) 0.81748(6) 0.0368(5) Uani d . 1
H H4A 0.4857 0.2251 0.8238 0.055 Uiso d R 1
H H4B 0.5394 0.1176 0.8327 0.055 Uiso d R 1
O O5W 0.40641(16) -0.1425(3) 0.59492(8) 0.0703(8) Uani d . 1
H H5A 0.3967 -0.0709 0.6149 0.105 Uiso d R 1
H H5B 0.4381 -0.2183 0.6027 0.105 Uiso d R 1
O O6W 0.5729(2) 0.4097(4) 0.36611(13) 0.1194(13) Uani d . 1
H H6A 0.6043 0.4786 0.3758 0.179 Uiso d R 1
H H6B 0.5384 0.4658 0.3524 0.179 Uiso d R 1
C C1 0.39638(16) 0.2497(3) 0.46703(8) 0.0308(7) Uani d . 1
C C2 0.35851(15) 0.3205(3) 0.42861(8) 0.0291(6) Uani d . 1
C C3 0.39081(16) 0.4194(3) 0.40419(8) 0.0306(7) Uani d . 1
H H3 0.4362 0.4450 0.4122 0.037 Uiso calc R 1
C C4 0.35618(15) 0.4800(3) 0.36818(8) 0.0311(7) Uani d . 1
C C5 0.28809(16) 0.4397(3) 0.35622(9) 0.0337(7) Uani d . 1
H H5 0.2643 0.4794 0.3321 0.040 Uiso calc R 1
C C6 0.25587(15) 0.3399(3) 0.38050(8) 0.0291(6) Uani d . 1
C C7 0.29045(15) 0.2815(3) 0.41659(9) 0.0311(7) Uani d . 1
H H7 0.2684 0.2164 0.4329 0.037 Uiso calc R 1
C C8 0.39040(17) 0.5872(3) 0.34085(9) 0.0340(7) Uani d . 1
C C9 0.59329(19) 0.0111(4) 0.60721(10) 0.0471(9) Uani d . 1
H H9 0.5513 -0.0367 0.6058 0.056 Uiso calc R 1
C C10 0.6419(2) -0.0177(4) 0.64070(11) 0.0588(11) Uani d . 1
H H10 0.6327 -0.0828 0.6617 0.071 Uiso calc R 1
C C11 0.7038(2) 0.0510(5) 0.64246(12) 0.0635(12) Uani d . 1
H H11 0.7378 0.0317 0.6644 0.076 Uiso calc R 1
C C12 0.7155(2) 0.1487(4) 0.61154(11) 0.0555(10) Uani d . 1
H H12 0.7574 0.1966 0.6126 0.067 Uiso calc R 1
C C13 0.66478(17) 0.1759(4) 0.57867(9) 0.0383(8) Uani d . 1
C C14 0.67202(16) 0.2851(3) 0.54492(9) 0.0361(7) Uani d . 1
C C15 0.73194(18) 0.3614(4) 0.54134(12) 0.0479(9) Uani d . 1
H H15 0.7706 0.3448 0.5603 0.057 Uiso calc R 1
C C16 0.7340(2) 0.4622(4) 0.50942(13) 0.0569(10) Uani d . 1
H H16 0.7736 0.5155 0.5070 0.068 Uiso calc R 1
C C17 0.6765(2) 0.4829(4) 0.48121(12) 0.0519(9) Uani d . 1
H H17 0.6768 0.5489 0.4591 0.062 Uiso calc R 1
C C18 0.61831(19) 0.4036(4) 0.48648(10) 0.0453(8) Uani d . 1
H H18 0.5793 0.4185 0.4676 0.054 Uiso calc R 1
C C19 0.6369(2) -0.0855(4) 0.76152(11) 0.0535(10) Uani d . 1
H H19 0.6576 0.0059 0.7651 0.064 Uiso calc R 1
C C20 0.6783(2) -0.2072(5) 0.76141(15) 0.0759(13) Uani d . 1
H H20 0.7258 -0.1990 0.7653 0.091 Uiso calc R 1
C C21 0.6470(3) -0.3405(5) 0.75534(18) 0.0976(18) Uani d . 1
H H21 0.6730 -0.4251 0.7542 0.117 Uiso calc R 1
C C22 0.5767(3) -0.3485(5) 0.75088(16) 0.0856(15) Uani d . 1
H H22 0.5551 -0.4390 0.7471 0.103 Uiso calc R 1
C C23 0.53805(18) -0.2222(4) 0.75198(11) 0.0481(9) Uani d . 1

loop_
_atom_site_aniso_label
_atom_site_aniso_U_11
_atom_site_aniso_U_22
_atom_site_aniso_U_33
_atom_site_aniso_U_12
_atom_site_aniso_U_13
_atom_site_aniso_U_23
Mn1 0.0267(3) 0.0370(3) 0.0316(2) -0.0038(2) -0.00182(19) 0.00509(19)
Mn2 0.0315(4) 0.0302(3) 0.0292(3) 0.000 0.0031(3) 0.000
S1 0.0252(5) 0.0501(5) 0.0383(4) -0.0054(4) -0.0040(3) 0.0078(4)
N1 0.0360(17) 0.0400(15) 0.0335(13) 0.0056(13) 0.0015(12) 0.0044(11)
N2 0.0313(16) 0.0383(15) 0.0367(14) -0.0040(12) 0.0003(12) 0.0006(11)
N3 0.0380(18) 0.0372(16) 0.0403(14) 0.0053(13) -0.0016(12) -0.0037(12)
O1 0.0245(13) 0.0469(13) 0.0404(12) -0.0055(10) -0.0051(10) 0.0116(10)
O2 0.0263(13) 0.0559(14) 0.0490(13) -0.0031(11) 0.0002(10) 0.0247(11)
O3 0.0418(15) 0.0621(15) 0.0428(12) -0.0237(12) -0.0021(11) 0.0143(11)
O4 0.0379(14) 0.0610(15) 0.0378(12) -0.0096(11) 0.0011(10) 0.0182(11)
O5 0.0496(17) 0.0700(18) 0.0650(16) 0.0079(14) -0.0254(13) -0.0247(14)
O6 0.0302(15) 0.128(3) 0.0738(18) -0.0267(16) -0.0079(13) 0.0576(18)
O7 0.0284(14) 0.0553(15) 0.0616(15) 0.0062(11) -0.0093(11) -0.0033(12)
O1W 0.0324(13) 0.0365(12) 0.0355(11) -0.0016(10) 0.0011(9) 0.0079(9)
O2W 0.0325(14) 0.0698(17) 0.0408(12) -0.0003(12) 0.0010(10) -0.0106(11)
O3W 0.0553(17) 0.0643(16) 0.0326(11) -0.0299(13) 0.0005(11) 0.0056(11)
O4W 0.0344(13) 0.0441(13) 0.0310(10) 0.0056(10) -0.0006(9) -0.0009(9)
O5W 0.104(2) 0.0568(16) 0.0541(15) 0.0119(16) 0.0275(16) 0.0038(12)
O6W 0.113(3) 0.105(3) 0.139(3) -0.016(2) 0.010(2) 0.022(2)
C1 0.0299(19) 0.0316(16) 0.0299(15) 0.0009(14) 0.0000(13) 0.0020(12)
C2 0.0247(17) 0.0316(16) 0.0306(14) -0.0001(13) 0.0008(12) 0.0031(12)
C3 0.0256(17) 0.0344(16) 0.0312(15) -0.0035(13) 0.0001(12) 0.0011(12)
C4 0.0285(18) 0.0361(17) 0.0291(15) -0.0032(13) 0.0044(13) 0.0024(12)
C5 0.0297(19) 0.0428(18) 0.0272(14) 0.0005(14) -0.0023(13) 0.0056(13)
C6 0.0210(16) 0.0363(16) 0.0293(14) -0.0010(13) 0.0007(12) 0.0011(12)
C7 0.0285(18) 0.0319(16) 0.0329(15) -0.0038(13) 0.0029(13) 0.0052(12)
C8 0.035(2) 0.0394(18) 0.0280(15) -0.0066(15) 0.0036(14) 0.0077(13)
C9 0.054(2) 0.051(2) 0.0368(18) 0.0071(18) 0.0062(16) 0.0033(15)
C10 0.083(3) 0.055(2) 0.0367(19) 0.023(2) -0.001(2) 0.0066(16)
C11 0.069(3) 0.067(3) 0.048(2) 0.025(2) -0.021(2) -0.003(2)
C12 0.044(2) 0.061(2) 0.057(2) 0.0091(19) -0.0145(18) -0.0003(19)
C13 0.034(2) 0.0420(18) 0.0368(16) 0.0072(15) -0.0032(14) -0.0067(14)
C14 0.0298(19) 0.0402(18) 0.0376(16) 0.0011(14) 0.0015(14) -0.0100(13)
C15 0.029(2) 0.049(2) 0.065(2) -0.0034(16) 0.0048(17) -0.0138(18)
C16 0.044(3) 0.047(2) 0.083(3) -0.0121(18) 0.023(2) -0.011(2)
C17 0.055(3) 0.046(2) 0.058(2) -0.0078(18) 0.019(2) 0.0038(17)
C18 0.049(2) 0.0446(19) 0.0428(18) -0.0084(17) 0.0074(16) 0.0079(15)
C19 0.045(2) 0.051(2) 0.063(2) 0.0116(19) -0.0021(18) -0.0091(18)
C20 0.049(3) 0.079(3) 0.097(3) 0.024(2) -0.002(2) -0.019(3)
C21 0.083(4) 0.060(3) 0.143(5) 0.035(3) -0.016(3) -0.030(3)
C22 0.085(4) 0.038(2) 0.129(4) 0.013(2) -0.010(3) -0.017(2)
C23 0.055(2) 0.0366(19) 0.050(2) 0.0049(17) -0.0065(19) -0.0032(15)

loop_
_atom_type_symbol
_atom_type_description
_atom_type_scat_dispersion_real
_atom_type_scat_dispersion_imag
_atom_type_scat_source
C C 0.0033 0.0016 'International Tables Vol C Tables 4.2.6.8 and 6.1.1.4'
H H 0.0000 0.0000 'International Tables Vol C Tables 4.2.6.8 and 6.1.1.4'
Mn Mn 0.3368 0.7283 'International Tables Vol C Tables 4.2.6.8 and 6.1.1.4'
N N 0.0061 0.0033 'International Tables Vol C Tables 4.2.6.8 and 6.1.1.4'
O O 0.0106 0.0060 'International Tables Vol C Tables 4.2.6.8 and 6.1.1.4'
S S 0.1246 0.1234 'International Tables Vol C Tables 4.2.6.8 and 6.1.1.4'

loop_
_geom_angle_atom_site_label_1
_geom_angle_atom_site_label_2
_geom_angle_atom_site_label_3
_geom_angle_site_symmetry_1
_geom_angle_site_symmetry_3
_geom_angle
O1 Mn1 O2W . . 93.44(9)
O1 Mn1 N2 . . 96.13(9)
O2W Mn1 N2 . . 101.09(9)
O1 Mn1 N1 . . 168.94(9)
O2W Mn1 N1 . . 86.24(9)
N2 Mn1 N1 . . 73.13(9)
O1 Mn1 O1W . . 90.36(8)
O2W Mn1 O1W . . 92.89(8)
N2 Mn1 O1W . . 164.17(8)
N1 Mn1 O1W . . 100.70(9)
O1 Mn1 O1W . 5_656 84.97(8)
O2W Mn1 O1W . 5_656 168.90(8)
N2 Mn1 O1W . 5_656 90.01(8)
N1 Mn1 O1W . 5_656 97.42(8)
O1W Mn1 O1W . 5_656 76.15(8)
O3W Mn2 O3W . 2_656 101.14(14)
O3W Mn2 O4W . 2_656 85.10(8)
O3W Mn2 O4W 2_656 2_656 89.62(8)
O3W Mn2 O4W . . 89.62(8)
O3W Mn2 O4W 2_656 . 85.10(8)
O4W Mn2 O4W 2_656 . 171.68(12)
O3W Mn2 N3 . 2_656 165.06(10)
O3W Mn2 N3 2_656 2_656 93.52(10)
O4W Mn2 N3 2_656 2_656 92.20(8)
O4W Mn2 N3 . 2_656 94.54(9)
O3W Mn2 N3 . . 93.52(10)
O3W Mn2 N3 2_656 . 165.06(10)
O4W Mn2 N3 2_656 . 94.54(8)
O4W Mn2 N3 . . 92.20(8)
N3 Mn2 N3 2_656 . 72.01(14)
O6 S1 O5 . . 112.31(19)
O6 S1 O7 . . 114.02(17)
O5 S1 O7 . . 110.72(14)
O6 S1 C6 . . 106.50(14)
O5 S1 C6 . . 106.36(14)
O7 S1 C6 . . 106.37(14)
C9 N1 C13 . . 118.5(3)
C9 N1 Mn1 . . 124.3(2)
C13 N1 Mn1 . . 116.87(19)
C18 N2 C14 . . 118.5(3)
C18 N2 Mn1 . . 122.9(2)
C14 N2 Mn1 . . 118.6(2)
C19 N3 C23 . . 118.9(3)
C19 N3 Mn2 . . 123.6(2)
C23 N3 Mn2 . . 117.3(2)
C1 O1 Mn1 . . 123.47(18)
Mn1 O1W Mn1 . 5_656 103.85(8)
Mn1 O1W H1A . . 116.7
Mn1 O1W H1A 5_656 . 118.6
Mn1 O1W H1B . . 87.4
Mn1 O1W H1B 5_656 . 108.5
H1A O1W H1B . . 117.0
Mn1 O2W H2A . . 116.0
Mn1 O2W H2B . . 127.5
H2A O2W H2B . . 103.2
Mn2 O3W H3A . . 122.4
Mn2 O3W H3B . . 133.7
H3A O3W H3B . . 101.9
Mn2 O4W H4A . . 108.2
Mn2 O4W H4B . . 115.0
H4A O4W H4B . . 103.2
H5A O5W H5B . . 120.3
H6A O6W H6B . . 102.3
O2 C1 O1 . . 124.9(3)
O2 C1 C2 . . 117.4(3)
O1 C1 C2 . . 117.7(2)
C3 C2 C7 . . 119.6(3)
C3 C2 C1 . . 121.4(3)
C7 C2 C1 . . 118.9(2)
C4 C3 C2 . . 120.9(3)
C4 C3 H3 . . 119.5
C2 C3 H3 . . 119.5
C3 C4 C5 . . 119.1(3)
C3 C4 C8 . . 121.9(3)
C5 C4 C8 . . 119.0(3)
C6 C5 C4 . . 120.0(3)
C6 C5 H5 . . 120.0
C4 C5 H5 . . 120.0
C7 C6 C5 . . 120.5(3)
C7 C6 S1 . . 120.6(2)
C5 C6 S1 . . 118.9(2)
C6 C7 C2 . . 119.9(3)
C6 C7 H7 . . 120.1
C2 C7 H7 . . 120.1
O4 C8 O3 . . 125.3(3)
O4 C8 C4 . . 116.9(3)
O3 C8 C4 . . 117.7(3)
N1 C9 C10 . . 122.7(4)
N1 C9 H9 . . 118.6
C10 C9 H9 . . 118.6
C11 C10 C9 . . 118.7(4)
C11 C10 H10 . . 120.7
C9 C10 H10 . . 120.7
C10 C11 C12 . . 119.5(3)
C10 C11 H11 . . 120.3
C12 C11 H11 . . 120.3
C11 C12 C13 . . 119.9(4)
C11 C12 H12 . . 120.0
C13 C12 H12 . . 120.0
N1 C13 C12 . . 120.6(3)
N1 C13 C14 . . 115.9(3)
C12 C13 C14 . . 123.4(3)
N2 C14 C15 . . 121.2(3)
N2 C14 C13 . . 115.4(3)
C15 C14 C13 . . 123.4(3)
C16 C15 C14 . . 119.6(3)
C16 C15 H15 . . 120.2
C14 C15 H15 . . 120.2
C17 C16 C15 . . 119.1(3)
C17 C16 H16 . . 120.4
C15 C16 H16 . . 120.4
C16 C17 C18 . . 118.5(3)
C16 C17 H17 . . 120.8
C18 C17 H17 . . 120.8
N2 C18 C17 . . 123.0(3)
N2 C18 H18 . . 118.5
C17 C18 H18 . . 118.5
N3 C19 C20 . . 123.6(4)
N3 C19 H19 . . 118.2
C20 C19 H19 . . 118.2
C21 C20 C19 . . 117.4(4)
C21 C20 H20 . . 121.3
C19 C20 H20 . . 121.3
C20 C21 C22 . . 119.6(4)
C20 C21 H21 . . 120.2
C22 C21 H21 . . 120.2
C21 C22 C23 . . 120.0(4)
C21 C22 H22 . . 120.0
C23 C22 H22 . . 120.0
N3 C23 C22 . . 120.4(4)
N3 C23 C23 . 2_656 116.40(19)
C22 C23 C23 . 2_656 123.2(3)

loop_
_geom_bond_atom_site_label_1
_geom_bond_atom_site_label_2
_geom_bond_site_symmetry_2
_geom_bond_distance
_geom_bond_publ_flag
Mn1 N1 . 2.253(3) y
Mn1 N2 . 2.212(3) y
Mn1 O1 . 2.116(2) y
Mn1 O1W . 2.278(2) y
Mn1 O1W 5_656 2.305(2) y
Mn1 O2W . 2.161(2) y
Mn2 N3 2_656 2.282(3) ?
Mn2 N3 . 2.282(3) y
Mn2 O3W . 2.145(2) y
Mn2 O3W 2_656 2.145(2) ?
Mn2 O4W 2_656 2.1707(19) ?
Mn2 O4W . 2.1707(19) y
S1 O6 . 1.444(2) ?
S1 O5 . 1.452(3) ?
S1 O7 . 1.456(2) ?
S1 C6 . 1.765(3) ?
N1 C9 . 1.345(4) ?
N1 C13 . 1.351(4) ?
N2 C18 . 1.337(4) ?
N2 C14 . 1.351(4) ?
N3 C19 . 1.334(4) ?
N3 C23 . 1.337(4) ?
O1 C1 . 1.263(3) ?
O2 C1 . 1.255(3) ?
O3 C8 . 1.265(4) ?
O4 C8 . 1.247(3) ?
O1W Mn1 5_656 2.305(2) ?
O1W H1A . 0.8508 ?
O1W H1B . 0.9294 ?
O2W H2A . 0.8554 ?
O2W H2B . 0.8930 ?
O3W H3A . 0.8964 ?
O3W H3B . 0.9466 ?
O4W H4A . 0.9507 ?
O4W H4B . 0.8932 ?
O5W H5A . 0.9496 ?
O5W H5B . 0.9445 ?
O6W H6A . 0.9118 ?
O6W H6B . 0.9184 ?
C1 C2 . 1.509(4) ?
C2 C3 . 1.394(4) ?
C2 C7 . 1.395(4) ?
C3 C4 . 1.386(4) ?
C3 H3 . 0.9300 ?
C4 C5 . 1.398(4) ?
C4 C8 . 1.521(4) ?
C5 C6 . 1.396(4) ?
C5 H5 . 0.9300 ?
C6 C7 . 1.379(4) ?
C7 H7 . 0.9300 ?
C9 C10 . 1.378(5) ?
C9 H9 . 0.9300 ?
C10 C11 . 1.364(6) ?
C10 H10 . 0.9300 ?
C11 C12 . 1.372(5) ?
C11 H11 . 0.9300 ?
C12 C13 . 1.387(5) ?
C12 H12 . 0.9300 ?
C13 C14 . 1.490(4) ?
C14 C15 . 1.384(4) ?
C15 C16 . 1.380(5) ?
C15 H15 . 0.9300 ?
C16 C17 . 1.377(5) ?
C16 H16 . 0.9300 ?
C17 C18 . 1.380(5) ?
C17 H17 . 0.9300 ?
C18 H18 . 0.9300 ?
C19 C20 . 1.378(5) ?
C19 H19 . 0.9300 ?
C20 C21 . 1.368(6) ?
C20 H20 . 0.9300 ?
C21 C22 . 1.375(7) ?
C21 H21 . 0.9300 ?
C22 C23 . 1.383(5) ?
C22 H22 . 0.9300 ?
C23 C23 2_656 1.486(7) ?

loop_
_geom_hbond_atom_site_label_D
_geom_hbond_atom_site_label_H
_geom_hbond_atom_site_label_A
_geom_hbond_site_symmetry_A
_geom_hbond_distance_DH
_geom_hbond_distance_HA
_geom_hbond_distance_DA
_geom_hbond_angle_DHA
_geom_hbond_publ_flag
O1W H1A O5W . 0.85 1.87 2.701(3) 164 y
O1W H1B O2 . 0.93 1.62 2.548(3) 173 y
O2W H2A O3 5_666 0.85 1.87 2.716(3) 170 y
O2W H2B O6 7_556 0.89 1.91 2.789(3) 167 y
O3W H3A O5 8_556 0.90 1.85 2.746(3) 176 y
O3W H3B O4 5_666 0.95 1.68 2.621(3) 170 y
O4W H4A O3 6_566 0.95 1.82 2.727(3) 157 y
O4W H4B O7 8_556 0.89 1.90 2.780(3) 168 y
O5W H5A O7 7_556 0.95 1.83 2.770(4) 170 y
O5W H5B O6W 5_656 0.95 2.04 2.749(5) 131 y
O6W H6A O6 3_555 0.91 2.26 3.128(5) 160 y
O6W H6B O3 . 0.92 2.27 3.109(5) 151 y
C16 H16 O2 3_555 0.93 2.36 3.281(4) 169 no
C17 H17 O6 3_555 0.93 2.43 3.337(5) 166 no
